data_1520278
loop_
_publ_author_name
'Coles, Simon J.'
'Hursthouse, Michael B.'
'Tomkinson, N.'

_publ_section_title
;
 C16H20F9N2P
;
_journal_name_full 'Crystal Structure Report Archive'
_journal_page_first 421
_journal_year 2008
_chemical_formula_sum 'C16 H20 F9 N2 P'
_chemical_formula_weight 442.31
_space_group_IT_number 14
_symmetry_cell_setting monoclinic
_symmetry_space_group_name_Hall '-P 2ybc'
_symmetry_space_group_name_H-M 'P 1 21/c 1'
_atom_sites_solution_hydrogens geom
_atom_sites_solution_primary direct
_atom_sites_solution_secondary difmap
_cell_angle_alpha 90.00
_cell_angle_beta 94.923(3)
_cell_angle_gamma 90.00
_cell_formula_units_Z 4
_cell_length_a 20.7923(9)
_cell_length_b 10.7114(5)
_cell_length_c 8.4013(3)
_cell_measurement_reflns_used 93428
_cell_measurement_temperature 120(2)
_cell_measurement_theta_max 27.48
_cell_measurement_theta_min 2.91
_cell_volume 1864.19(14)
_computing_cell_refinement 'DENZO, COLLECT'
_computing_data_reduction 'DENZO, COLLECT'
_computing_molecular_graphics 'PLATON (Spek, 2003)'
_computing_structure_refinement 'SHELXL-97 (Sheldrick, 1997)'
_computing_structure_solution 'SHELXS-97 (Sheldrick, 1997)'
_diffrn_ambient_temperature 120(2)
_diffrn_detector_area_resol_mean 9.091
_diffrn_measured_fraction_theta_full 0.997
_diffrn_measured_fraction_theta_max 0.997
_diffrn_measurement_device_type 'Bruker-Nonius KappaCCD Area Detector'
_diffrn_measurement_method '\f and \w scans'
_diffrn_radiation_monochromator graphite
_diffrn_radiation_source 'Bruker-Nonius FR591 rotating anode'
_diffrn_radiation_type MoK\a
_diffrn_radiation_wavelength 0.71073
_diffrn_reflns_av_R_equivalents 0.0644
_diffrn_reflns_av_sigmaI/netI 0.0431
_diffrn_reflns_limit_h_max 26
_diffrn_reflns_limit_h_min -26
_diffrn_reflns_limit_k_max 13
_diffrn_reflns_limit_k_min -13
_diffrn_reflns_limit_l_max 10
_diffrn_reflns_limit_l_min -10
_diffrn_reflns_number 30035
_diffrn_reflns_theta_full 27.50
_diffrn_reflns_theta_max 27.50
_diffrn_reflns_theta_min 3.09
_exptl_absorpt_coefficient_mu 0.238
_exptl_absorpt_correction_T_max 0.9905
_exptl_absorpt_correction_T_min 0.9108
_exptl_absorpt_correction_type multi-scan
_exptl_absorpt_process_details 'SADABS V2.10 (Sheldrick, G.M., 2003)'
_exptl_crystal_colour orange
_exptl_crystal_density_diffrn 1.576
_exptl_crystal_density_method 'not measured'
_exptl_crystal_description blade
_exptl_crystal_F_000 904
_exptl_crystal_size_max 0.40
_exptl_crystal_size_mid 0.20
_exptl_crystal_size_min 0.04
_refine_diff_density_max 0.530
_refine_diff_density_min -0.493
_refine_diff_density_rms 0.082
_refine_ls_extinction_method none
_refine_ls_goodness_of_fit_ref 1.025
_refine_ls_hydrogen_treatment constr
_refine_ls_matrix_type full
_refine_ls_number_parameters 255
_refine_ls_number_reflns 4260
_refine_ls_number_restraints 0
_refine_ls_restrained_S_all 1.025
_refine_ls_R_factor_all 0.0690
_refine_ls_R_factor_gt 0.0520
_refine_ls_shift/su_max 0.001
_refine_ls_shift/su_mean 0.000
_refine_ls_structure_factor_coef Fsqd
_refine_ls_weighting_details 'calc w=1/[\s^2^(Fo^2^)+(0.0676P)^2^+1.3083P] where P=(Fo^2^+2Fc^2^)/3'
_refine_ls_weighting_scheme calc
_refine_ls_wR_factor_gt 0.1308
_refine_ls_wR_factor_ref 0.1421
_reflns_number_gt 3329
_reflns_number_total 4260
_reflns_threshold_expression >2sigma(I)
_cod_data_source_file eCrystal-421.cif
_cod_data_source_block 2007src1313
_cod_depositor_comments
;
Citation :
Coles, Simon J. and Hursthouse, Michael B. and Tomkinson, N. (2008) 
University of Southampton, Crystal Structure Report Archive. 
(doi:10.5258/ecrystals/421)

More at:
http://ecrystals.chem.soton.ac.uk/421/

The following automatic conversions were performed:

'_symmetry_cell_setting' value 'Monoclinic' changed to 'monoclinic'
according to the built-in table from CIF Core dictionary named
'cif_core.dic' version 2.4.1 from 2010-06-29.

Automatic conversion script
Id: cif_fix_values 3392 2015-05-12 13:50:21Z andrius 
;
_cod_original_sg_symbol_H-M P2(1)/c
_cod_database_code 1520278

loop_
_symmetry_equiv_pos_as_xyz
'x, y, z'
'-x, y+1/2, -z+1/2'
'-x, -y, -z'
'x, -y-1/2, z-1/2'

loop_
_atom_site_label
_atom_site_type_symbol
_atom_site_fract_x
_atom_site_fract_y
_atom_site_fract_z
_atom_site_U_iso_or_equiv
_atom_site_adp_type
_atom_site_occupancy
_atom_site_symmetry_multiplicity
_atom_site_calc_flag
_atom_site_refinement_flags
_atom_site_disorder_assembly
_atom_site_disorder_group
C1 C -0.32989(11) 0.6047(2) -0.1052(3) 0.0350(5) Uani 1 1 d . . .
H1A H -0.3009 0.6526 -0.1700 0.042 Uiso 1 1 calc R . .
H1B H -0.3143 0.6128 0.0090 0.042 Uiso 1 1 calc R . .
C2 C -0.39844(12) 0.6504(2) -0.1341(3) 0.0457(6) Uani 1 1 d . . .
H2A H -0.3996 0.7394 -0.1661 0.055 Uiso 1 1 calc R . .
H2B H -0.4218 0.6405 -0.0371 0.055 Uiso 1 1 calc R . .
C3 C -0.42789(12) 0.5676(2) -0.2697(3) 0.0399(5) Uani 1 1 d . . .
H3A H -0.4185 0.6015 -0.3749 0.048 Uiso 1 1 calc R . .
H3B H -0.4752 0.5610 -0.2663 0.048 Uiso 1 1 calc R . .
C4 C -0.39558(10) 0.4404(2) -0.2400(3) 0.0332(5) Uani 1 1 d . . .
H4 H -0.3891 0.3988 -0.3439 0.040 Uiso 1 1 calc R . .
C5 C -0.43315(11) 0.3559(2) -0.1377(3) 0.0423(6) Uani 1 1 d . . .
C6 C -0.28389(10) 0.3942(2) -0.1397(2) 0.0289(4) Uani 1 1 d . . .
H6 H -0.2896 0.3137 -0.1864 0.035 Uiso 1 1 calc R . .
C7 C -0.22340(10) 0.4223(2) -0.0589(2) 0.0293(4) Uani 1 1 d . . .
H7 H -0.2167 0.5002 -0.0059 0.035 Uiso 1 1 calc R . .
C8 C -0.17470(10) 0.33746(19) -0.0574(2) 0.0288(4) Uani 1 1 d . . .
H8 H -0.1841 0.2614 -0.1128 0.035 Uiso 1 1 calc R . .
C9 C -0.11056(10) 0.35040(19) 0.0190(2) 0.0269(4) Uani 1 1 d . . .
C10 C -0.06315(10) 0.26198(19) -0.0131(3) 0.0301(4) Uani 1 1 d . . .
H10 H -0.0750 0.1935 -0.0813 0.036 Uiso 1 1 calc R . .
C11 C -0.00016(10) 0.27159(19) 0.0512(2) 0.0299(4) Uani 1 1 d . . .
H11 H 0.0306 0.2111 0.0249 0.036 Uiso 1 1 calc R . .
C12 C 0.01919(10) 0.37069(19) 0.1561(2) 0.0267(4) Uani 1 1 d . . .
C13 C -0.02854(10) 0.46028(19) 0.1885(2) 0.0285(4) Uani 1 1 d . . .
H13 H -0.0171 0.5284 0.2577 0.034 Uiso 1 1 calc R . .
C14 C -0.09074(10) 0.44972(19) 0.1216(2) 0.0275(4) Uani 1 1 d . . .
H14 H -0.1214 0.5113 0.1451 0.033 Uiso 1 1 calc R . .
C15 C 0.12973(11) 0.2893(2) 0.1866(3) 0.0377(5) Uani 1 1 d . . .
H15A H 0.1159 0.2058 0.2167 0.057 Uiso 1 1 calc R . .
H15B H 0.1708 0.3098 0.2468 0.057 Uiso 1 1 calc R . .
H15C H 0.1352 0.2912 0.0719 0.057 Uiso 1 1 calc R . .
C16 C 0.09941(11) 0.4802(2) 0.3354(3) 0.0356(5) Uani 1 1 d . . .
H16A H 0.0905 0.5612 0.2840 0.053 Uiso 1 1 calc R . .
H16B H 0.1456 0.4738 0.3691 0.053 Uiso 1 1 calc R . .
H16C H 0.0746 0.4727 0.4290 0.053 Uiso 1 1 calc R . .
N1 N -0.33249(8) 0.47145(16) -0.1544(2) 0.0273(4) Uani 1 1 d . . .
N2 N 0.08095(9) 0.38051(17) 0.2229(2) 0.0316(4) Uani 1 1 d . . .
F1 F -0.44363(7) 0.40571(15) 0.00360(19) 0.0538(4) Uani 1 1 d . . .
F2 F -0.49130(7) 0.33031(16) -0.2123(2) 0.0643(5) Uani 1 1 d . . .
F3 F -0.40384(7) 0.24618(14) -0.1083(2) 0.0595(5) Uani 1 1 d . . .
F4 F 0.27437(9) 0.12431(14) 0.23167(18) 0.0584(5) Uani 1 1 d . . .
F5 F 0.25765(8) 0.10012(14) -0.03465(17) 0.0509(4) Uani 1 1 d . . .
F6 F 0.20404(7) -0.02130(16) 0.13173(19) 0.0513(4) Uani 1 1 d . . .
F7 F 0.28110(8) -0.10536(14) -0.00763(17) 0.0498(4) Uani 1 1 d . . .
F8 F 0.29870(7) -0.08156(13) 0.25902(16) 0.0442(4) Uani 1 1 d . . .
F9 F 0.35228(8) 0.03856(17) 0.0935(2) 0.0591(4) Uani 1 1 d . . .
P1 P 0.27825(3) 0.00947(5) 0.11259(6) 0.03278(17) Uani 1 1 d . . .

loop_
_atom_site_aniso_label
_atom_site_aniso_U_11
_atom_site_aniso_U_22
_atom_site_aniso_U_33
_atom_site_aniso_U_23
_atom_site_aniso_U_13
_atom_site_aniso_U_12
C1 0.0332(12) 0.0284(11) 0.0436(12) -0.0028(9) 0.0049(9) 0.0003(9)
C2 0.0370(13) 0.0347(12) 0.0648(17) -0.0035(11) 0.0014(11) 0.0034(10)
C3 0.0317(12) 0.0398(13) 0.0478(13) 0.0056(10) 0.0006(10) 0.0032(10)
C4 0.0277(11) 0.0353(11) 0.0364(11) -0.0033(9) 0.0015(8) -0.0007(9)
C5 0.0271(11) 0.0363(12) 0.0640(16) 0.0010(11) 0.0066(11) -0.0023(9)
C6 0.0280(11) 0.0282(10) 0.0318(10) 0.0016(8) 0.0099(8) -0.0018(8)
C7 0.0288(11) 0.0290(10) 0.0307(10) 0.0011(8) 0.0066(8) -0.0025(8)
C8 0.0305(11) 0.0270(10) 0.0301(10) 0.0009(8) 0.0089(8) -0.0031(8)
C9 0.0273(10) 0.0246(9) 0.0299(10) 0.0030(8) 0.0082(8) 0.0003(8)
C10 0.0329(11) 0.0246(10) 0.0335(10) -0.0006(8) 0.0065(8) 0.0009(8)
C11 0.0318(11) 0.0249(9) 0.0341(10) 0.0012(8) 0.0090(8) 0.0049(8)
C12 0.0264(10) 0.0279(10) 0.0267(9) 0.0044(8) 0.0073(8) -0.0007(8)
C13 0.0317(11) 0.0258(10) 0.0291(10) 0.0004(8) 0.0084(8) -0.0007(8)
C14 0.0287(11) 0.0255(10) 0.0295(10) 0.0021(8) 0.0096(8) 0.0039(8)
C15 0.0307(12) 0.0376(12) 0.0454(13) 0.0040(10) 0.0070(9) 0.0055(9)
C16 0.0326(12) 0.0374(12) 0.0369(12) 0.0016(9) 0.0034(9) -0.0037(9)
N1 0.0252(9) 0.0282(9) 0.0291(9) 0.0003(7) 0.0056(7) -0.0017(7)
N2 0.0287(9) 0.0318(9) 0.0347(9) 0.0017(7) 0.0043(7) 0.0014(7)
F1 0.0456(9) 0.0596(10) 0.0595(9) 0.0070(8) 0.0240(7) -0.0024(7)
F2 0.0308(8) 0.0585(10) 0.1021(14) -0.0003(9) -0.0036(8) -0.0149(7)
F3 0.0414(9) 0.0348(8) 0.1042(14) 0.0157(8) 0.0177(8) -0.0006(6)
F4 0.0919(13) 0.0366(8) 0.0461(9) -0.0093(7) 0.0013(8) 0.0066(8)
F5 0.0615(10) 0.0512(9) 0.0397(8) 0.0167(7) 0.0028(7) -0.0029(7)
F6 0.0366(8) 0.0655(10) 0.0534(9) 0.0128(7) 0.0131(6) 0.0011(7)
F7 0.0666(10) 0.0451(8) 0.0398(8) -0.0101(6) 0.0160(7) -0.0084(7)
F8 0.0552(9) 0.0417(8) 0.0362(7) 0.0061(6) 0.0073(6) 0.0093(6)
F9 0.0387(9) 0.0661(11) 0.0726(11) 0.0091(9) 0.0055(7) -0.0148(8)
P1 0.0376(3) 0.0315(3) 0.0299(3) 0.0010(2) 0.0065(2) -0.0028(2)

loop_
_atom_type_symbol
_atom_type_description
_atom_type_scat_dispersion_real
_atom_type_scat_dispersion_imag
_atom_type_scat_source
C C 0.0033 0.0016 'International Tables Vol C Tables 4.2.6.8 and 6.1.1.4'
H H 0.0000 0.0000 'International Tables Vol C Tables 4.2.6.8 and 6.1.1.4'
N N 0.0061 0.0033 'International Tables Vol C Tables 4.2.6.8 and 6.1.1.4'
F F 0.0171 0.0103 'International Tables Vol C Tables 4.2.6.8 and 6.1.1.4'
P P 0.1023 0.0942 'International Tables Vol C Tables 4.2.6.8 and 6.1.1.4'

loop_
_geom_angle_atom_site_label_1
_geom_angle_atom_site_label_2
_geom_angle_atom_site_label_3
_geom_angle
_geom_angle_site_symmetry_1
_geom_angle_site_symmetry_3
N1 C1 C2 104.83(18) . .
C1 C2 C3 104.1(2) . .
C2 C3 C4 104.63(19) . .
N1 C4 C5 109.78(18) . .
N1 C4 C3 103.77(17) . .
C5 C4 C3 112.67(19) . .
F1 C5 F3 107.0(2) . .
F1 C5 F2 106.7(2) . .
F3 C5 F2 106.6(2) . .
F1 C5 C4 113.4(2) . .
F3 C5 C4 112.5(2) . .
F2 C5 C4 110.2(2) . .
N1 C6 C7 124.2(2) . .
C8 C7 C6 119.6(2) . .
C7 C8 C9 127.0(2) . .
C14 C9 C10 116.87(19) . .
C14 C9 C8 123.93(18) . .
C10 C9 C8 119.17(19) . .
C11 C10 C9 122.1(2) . .
C10 C11 C12 120.67(19) . .
N2 C12 C11 121.50(19) . .
N2 C12 C13 121.18(19) . .
C11 C12 C13 117.32(19) . .
C14 C13 C12 120.99(19) . .
C13 C14 C9 122.00(19) . .
C6 N1 C4 123.46(18) . .
C6 N1 C1 125.05(18) . .
C4 N1 C1 111.14(16) . .
C12 N2 C16 120.77(18) . .
C12 N2 C15 120.69(19) . .
C16 N2 C15 118.51(18) . .
F4 P1 F9 90.78(10) . .
F4 P1 F7 179.19(10) . .
F9 P1 F7 89.91(9) . .
F4 P1 F8 90.70(8) . .
F9 P1 F8 90.07(9) . .
F7 P1 F8 89.72(8) . .
F4 P1 F6 89.69(10) . .
F9 P1 F6 179.39(10) . .
F7 P1 F6 89.62(9) . .
F8 P1 F6 89.55(8) . .
F4 P1 F5 89.56(9) . .
F9 P1 F5 90.03(9) . .
F7 P1 F5 90.03(8) . .
F8 P1 F5 179.73(10) . .
F6 P1 F5 90.36(8) . .

loop_
_geom_bond_atom_site_label_1
_geom_bond_atom_site_label_2
_geom_bond_distance
_geom_bond_site_symmetry_2
C1 N1 1.486(3) .
C1 C2 1.507(3) .
C2 C3 1.529(4) .
C3 C4 1.530(3) .
C4 N1 1.479(3) .
C4 C5 1.511(3) .
C5 F1 1.337(3) .
C5 F3 1.337(3) .
C5 F2 1.342(3) .
C6 N1 1.304(3) .
C6 C7 1.410(3) .
C7 C8 1.360(3) .
C8 C9 1.436(3) .
C9 C14 1.408(3) .
C9 C10 1.410(3) .
C10 C11 1.377(3) .
C11 C12 1.416(3) .
C12 N2 1.361(3) .
C12 C13 1.424(3) .
C13 C14 1.370(3) .
C15 N2 1.459(3) .
C16 N2 1.456(3) .
F4 P1 1.5920(15) .
F5 P1 1.6017(14) .
F6 P1 1.5994(15) .
F7 P1 1.5958(15) .
F8 P1 1.5985(14) .
F9 P1 1.5919(16) .
